data_4302005
loop_
_publ_author_name
'Wentong Chen'
'Shunichi Fukuzumi'

_publ_section_title
;
Ligand-Dependent Ultrasonic-Assistant Self-Assemblies and Photophysical
Properties of Lanthanide Nicotinic/Isonicotinic Complexes
;
_journal_name_full 'Inorganic Chemistry'
_journal_page_first 3800
_journal_page_last 3807
_journal_paper_doi 10.1021/ic9000279
_journal_volume 48
_journal_year 2009
_chemical_formula_moiety 'C36 H32 N6 O16 Tb2'
_chemical_formula_sum 'C36 H32 N6 O16 Tb2'
_chemical_formula_weight 1122.54
_chemical_melting_point ?
_chemical_name_common Tb2(H2O)4(C6NO2H4)6
_chemical_name_systematic Tb2(H2O)4(C6NO2H4)6
_space_group_IT_number 14
_symmetry_cell_setting monoclinic
_symmetry_space_group_name_Hall '-P 2ybc'
_symmetry_space_group_name_H-M 'P 1 21/c 1'
_atom_sites_solution_hydrogens geom
_atom_sites_solution_primary direct
_atom_sites_solution_secondary difmap
_audit_creation_method SHELXL-97
_cell_angle_alpha 90.00
_cell_angle_beta 92.398(2)
_cell_angle_gamma 90.00
_cell_formula_units_Z 2
_cell_length_a 9.5794(12)
_cell_length_b 11.5620(15)
_cell_length_c 17.705(2)
_cell_measurement_reflns_used 5990
_cell_measurement_temperature 123.15
_cell_measurement_theta_max 27.4835
_cell_measurement_theta_min 3.0267
_cell_volume 1959.2(4)
_computing_cell_refinement 'CrystalClear (Rigaku Corp., 2002)'
_computing_data_collection 'CrystalClear (Rigaku Corp., 2002)'
_computing_data_reduction 'CrystalClear (Rigaku Corp., 2002)'
_computing_publication_material 'Siemens SHELXTL^TM^ 5'
_computing_structure_refinement 'Siemens SHELXTL^TM^ 5'
_computing_structure_solution 'Siemens SHELXTL^TM^ 5'
_diffrn_ambient_temperature 123.15
_diffrn_measured_fraction_theta_full 0.987
_diffrn_measured_fraction_theta_max 0.987
_diffrn_measurement_device_type 'Rigaku Mercury CCD'
_diffrn_measurement_method \w
_diffrn_radiation_monochromator graphite
_diffrn_radiation_source 'rotating-anode generator'
_diffrn_radiation_type MoK\a
_diffrn_radiation_wavelength 0.71073
_diffrn_reflns_av_R_equivalents 0.0249
_diffrn_reflns_av_sigmaI/netI 0.0216
_diffrn_reflns_limit_h_max 11
_diffrn_reflns_limit_h_min -10
_diffrn_reflns_limit_k_max 12
_diffrn_reflns_limit_k_min -13
_diffrn_reflns_limit_l_max 21
_diffrn_reflns_limit_l_min -21
_diffrn_reflns_number 12434
_diffrn_reflns_theta_full 25.03
_diffrn_reflns_theta_max 25.03
_diffrn_reflns_theta_min 3.03
_exptl_absorpt_coefficient_mu 3.662
_exptl_absorpt_correction_T_max 0.732
_exptl_absorpt_correction_T_min 0.604
_exptl_absorpt_correction_type multi-scan
_exptl_absorpt_process_details 'Sphere (Rigaku CrystalClear)'
_exptl_crystal_colour Colorless
_exptl_crystal_density_diffrn 1.903
_exptl_crystal_density_meas ?
_exptl_crystal_density_method .
_exptl_crystal_description Prism
_exptl_crystal_F_000 1096
_exptl_crystal_size_max 0.20
_exptl_crystal_size_mid 0.12
_exptl_crystal_size_min 0.10
_refine_diff_density_max 0.968
_refine_diff_density_min -0.469
_refine_diff_density_rms 0.079
_refine_ls_extinction_coef 0
_refine_ls_extinction_method none
_refine_ls_goodness_of_fit_ref 1.063
_refine_ls_hydrogen_treatment constr
_refine_ls_matrix_type full
_refine_ls_number_parameters 271
_refine_ls_number_reflns 3412
_refine_ls_number_restraints 0
_refine_ls_restrained_S_all 1.063
_refine_ls_R_factor_all 0.0188
_refine_ls_R_factor_gt 0.0177
_refine_ls_shift/su_max 0.001
_refine_ls_shift/su_mean 0.000
_refine_ls_structure_factor_coef Fsqd
_refine_ls_weighting_details 'calc w=1/[\s^2^(Fo^2^)+(0.0139P)^2^+3.2341P] where P=(Fo^2^+2Fc^2^)/3'
_refine_ls_weighting_scheme calc
_refine_ls_wR_factor_gt 0.0417
_refine_ls_wR_factor_ref 0.0422
_reflns_number_gt 3269
_reflns_number_total 3412
_reflns_threshold_expression >2sigma(I)
_cod_data_source_file ic9000279_si_001_1.cif
_cod_data_source_block 1
_cod_depositor_comments
;
The following automatic conversions were performed:
'_exptl_absorpt_correction_type' value 'Multi-scan' changed to
'multi-scan' according to
'/home/saulius/struct/CIF-dictionaries/cif_core.dic' dictionary named
'cif_core.dic' version 2.4.1 from 2010-06-29.

Automatic conversion script
Id: cif_fix_enum 1527 2010-12-29 10:47:43Z saulius 

The following automatic conversions were performed:

'_chemical_melting_point' value 'not measured' was changed to '?' -
the value is undefined or not given.

Automatic conversion script
Id: cif_fix_values 1646 2011-03-28 12:23:43Z adriana 
;
_cod_original_sg_symbol_H-M 'P 21/c'
_cod_database_code 4302005

loop_
_symmetry_equiv_pos_as_xyz
'x, y, z'
'-x, y+1/2, -z+1/2'
'-x, -y, -z'
'x, -y-1/2, z-1/2'

loop_
_atom_site_label
_atom_site_type_symbol
_atom_site_fract_x
_atom_site_fract_y
_atom_site_fract_z
_atom_site_U_iso_or_equiv
_atom_site_adp_type
_atom_site_occupancy
_atom_site_symmetry_multiplicity
_atom_site_calc_flag
_atom_site_refinement_flags
_atom_site_disorder_assembly
_atom_site_disorder_group
Tb1 Tb -0.188821(12) 0.396132(10) 0.494027(7) 0.01030(5) Uani 1 1 d . . .
O1W O -0.25520(18) 0.21492(16) 0.43857(10) 0.0170(4) Uani 1 1 d . . .
H1WA H -0.2192 0.2081 0.3976 0.026 Uiso 1 1 calc R . .
O2W O -0.39846(18) 0.42880(16) 0.41847(10) 0.0161(4) Uani 1 1 d . . .
H2WA H -0.4403 0.4845 0.4352 0.024 Uiso 1 1 calc R . .
O1 O 0.02221(18) 0.29321(15) 0.49431(11) 0.0162(4) Uani 1 1 d . . .
O2 O 0.21223(19) 0.40360(15) 0.51540(11) 0.0166(4) Uani 1 1 d . . .
O3 O -0.1153(2) 0.41232(17) 0.36833(11) 0.0197(4) Uani 1 1 d . . .
O4 O 0.0622(2) 0.52743(17) 0.40305(10) 0.0208(4) Uani 1 1 d . . .
O5 O -0.38881(19) 0.41124(16) 0.57613(11) 0.0171(4) Uani 1 1 d . . .
O6 O -0.24772(19) 0.26537(16) 0.60207(11) 0.0178(4) Uani 1 1 d . . .
N1 N 0.4728(2) 0.1449(2) 0.44633(14) 0.0203(5) Uani 1 1 d . . .
N2 N 0.1617(2) 0.5664(2) 0.17736(14) 0.0220(5) Uani 1 1 d . . .
N3 N -0.4852(2) 0.1623(2) 0.78270(14) 0.0242(6) Uani 1 1 d . . .
C1 C 0.1516(3) 0.3114(2) 0.49507(14) 0.0134(5) Uani 1 1 d . . .
C2 C 0.2422(3) 0.2143(2) 0.46878(14) 0.0140(5) Uani 1 1 d . . .
C3 C 0.1848(3) 0.1126(2) 0.43998(16) 0.0177(6) Uani 1 1 d . . .
H3A H 0.0885 0.1018 0.4375 0.021 Uiso 1 1 calc R . .
C4 C 0.2732(3) 0.0273(2) 0.41496(17) 0.0223(6) Uani 1 1 d . . .
H4A H 0.2375 -0.0420 0.3958 0.027 Uiso 1 1 calc R . .
C5 C 0.4151(3) 0.0473(2) 0.41901(17) 0.0225(6) Uani 1 1 d . . .
H5A H 0.4739 -0.0101 0.4018 0.027 Uiso 1 1 calc R . .
C6 C 0.3863(3) 0.2263(2) 0.47112(15) 0.0166(6) Uani 1 1 d . . .
H6A H 0.4248 0.2943 0.4909 0.020 Uiso 1 1 calc R . .
C7 C -0.0093(3) 0.4709(2) 0.35467(15) 0.0154(6) Uani 1 1 d . . .
C8 C 0.0367(3) 0.4716(2) 0.27445(15) 0.0140(5) Uani 1 1 d . . .
C9 C -0.0020(3) 0.3835(2) 0.22469(16) 0.0167(6) Uani 1 1 d . . .
H9A H -0.0589 0.3234 0.2401 0.020 Uiso 1 1 calc R . .
C10 C 0.0450(3) 0.3859(2) 0.15187(16) 0.0207(6) Uani 1 1 d . . .
H10A H 0.0229 0.3267 0.1178 0.025 Uiso 1 1 calc R . .
C11 C 0.1255(3) 0.4785(3) 0.13117(16) 0.0217(6) Uani 1 1 d . . .
H11A H 0.1566 0.4802 0.0821 0.026 Uiso 1 1 calc R . .
C12 C 0.1191(3) 0.5608(2) 0.24823(16) 0.0178(6) Uani 1 1 d . . .
H12A H 0.1459 0.6196 0.2817 0.021 Uiso 1 1 calc R . .
C13 C -0.3579(3) 0.3207(2) 0.61373(14) 0.0146(6) Uani 1 1 d . . .
C14 C -0.4538(3) 0.2800(2) 0.67280(15) 0.0160(6) Uani 1 1 d . . .
C15 C -0.5919(3) 0.3178(3) 0.67461(16) 0.0206(6) Uani 1 1 d . . .
H15A H -0.6273 0.3706 0.6391 0.025 Uiso 1 1 calc R . .
C16 C -0.6751(3) 0.2752(3) 0.73005(17) 0.0239(7) Uani 1 1 d . . .
H16A H -0.7680 0.2979 0.7320 0.029 Uiso 1 1 calc R . .
C17 C -0.6184(3) 0.1984(3) 0.78266(16) 0.0246(7) Uani 1 1 d . . .
H17A H -0.6753 0.1704 0.8198 0.030 Uiso 1 1 calc R . .
C18 C -0.4066(3) 0.2025(2) 0.72789(16) 0.0201(6) Uani 1 1 d . . .
H18A H -0.3147 0.1769 0.7266 0.024 Uiso 1 1 calc R . .

loop_
_atom_site_aniso_label
_atom_site_aniso_U_11
_atom_site_aniso_U_22
_atom_site_aniso_U_33
_atom_site_aniso_U_23
_atom_site_aniso_U_13
_atom_site_aniso_U_12
Tb1 0.00971(8) 0.01047(8) 0.01077(8) -0.00038(5) 0.00115(5) 0.00042(4)
O1W 0.0154(9) 0.0169(10) 0.0192(10) -0.0055(8) 0.0053(8) -0.0001(8)
O2W 0.0146(9) 0.0162(9) 0.0175(10) -0.0045(8) -0.0004(8) 0.0039(8)
O1 0.0108(9) 0.0151(10) 0.0227(10) -0.0006(8) 0.0011(8) 0.0008(7)
O2 0.0156(9) 0.0118(10) 0.0225(10) -0.0016(8) 0.0001(8) -0.0003(7)
O3 0.0189(10) 0.0236(10) 0.0169(10) 0.0000(8) 0.0049(8) -0.0028(8)
O4 0.0226(10) 0.0251(11) 0.0145(10) -0.0045(8) -0.0039(8) 0.0012(9)
O5 0.0155(9) 0.0204(10) 0.0156(10) 0.0055(8) 0.0028(8) 0.0036(8)
O6 0.0164(9) 0.0175(10) 0.0199(10) 0.0012(8) 0.0051(8) 0.0023(8)
N1 0.0149(12) 0.0196(12) 0.0264(13) -0.0026(10) 0.0023(10) 0.0014(10)
N2 0.0227(13) 0.0235(13) 0.0201(13) 0.0069(11) 0.0046(10) 0.0005(11)
N3 0.0219(13) 0.0326(15) 0.0179(13) 0.0099(11) -0.0018(10) -0.0055(11)
C1 0.0160(13) 0.0122(13) 0.0118(13) 0.0032(10) -0.0016(10) -0.0006(11)
C2 0.0151(13) 0.0141(13) 0.0128(13) 0.0003(11) 0.0000(11) 0.0000(11)
C3 0.0144(14) 0.0166(14) 0.0220(15) -0.0015(11) 0.0012(12) -0.0021(11)
C4 0.0215(15) 0.0138(13) 0.0313(17) -0.0071(12) -0.0026(13) -0.0005(12)
C5 0.0219(15) 0.0178(15) 0.0280(16) -0.0028(12) 0.0037(13) 0.0046(12)
C6 0.0149(13) 0.0148(13) 0.0201(14) -0.0001(11) 0.0011(11) -0.0006(11)
C7 0.0151(13) 0.0145(13) 0.0165(14) 0.0033(11) 0.0011(11) 0.0042(11)
C8 0.0113(13) 0.0162(13) 0.0143(13) 0.0000(11) -0.0009(10) 0.0011(10)
C9 0.0139(13) 0.0190(14) 0.0174(14) 0.0005(11) 0.0009(11) -0.0010(11)
C10 0.0212(15) 0.0249(16) 0.0160(15) -0.0068(12) -0.0004(12) 0.0014(12)
C11 0.0230(15) 0.0275(16) 0.0151(14) 0.0029(12) 0.0052(12) 0.0062(13)
C12 0.0177(14) 0.0167(14) 0.0189(14) 0.0001(11) -0.0013(12) -0.0014(11)
C13 0.0152(13) 0.0173(14) 0.0110(13) -0.0031(11) -0.0022(11) -0.0026(11)
C14 0.0154(13) 0.0185(14) 0.0139(13) -0.0013(11) -0.0014(11) -0.0041(11)
C15 0.0172(14) 0.0248(15) 0.0199(15) 0.0049(12) 0.0011(12) -0.0009(12)
C16 0.0135(14) 0.0330(17) 0.0254(16) 0.0023(13) 0.0033(12) -0.0016(12)
C17 0.0225(15) 0.0346(17) 0.0168(15) 0.0032(13) 0.0022(12) -0.0103(13)
C18 0.0155(14) 0.0256(15) 0.0190(14) 0.0042(12) -0.0020(11) -0.0023(12)

loop_
_atom_type_symbol
_atom_type_description
_atom_type_scat_dispersion_real
_atom_type_scat_dispersion_imag
_atom_type_scat_source
C C 0.0033 0.0016 'International Tables Vol C Tables 4.2.6.8 and 6.1.1.4'
N N 0.0061 0.0033 'International Tables Vol C Tables 4.2.6.8 and 6.1.1.4'
O O 0.0106 0.0060 'International Tables Vol C Tables 4.2.6.8 and 6.1.1.4'
Tb Tb -0.1723 4.1537 'International Tables Vol C Tables 4.2.6.8 and 6.1.1.4'
H H 0.0000 0.0000 'International Tables Vol C Tables 4.2.6.8 and 6.1.1.4'

loop_
_geom_angle_atom_site_label_1
_geom_angle_atom_site_label_2
_geom_angle_atom_site_label_3
_geom_angle
_geom_angle_site_symmetry_1
_geom_angle_site_symmetry_3
_geom_angle_publ_flag
O4 Tb1 O2 73.95(7) 3_566 3_566 ?
O4 Tb1 O1 76.67(7) 3_566 . ?
O2 Tb1 O1 125.75(6) 3_566 . ?
O4 Tb1 O3 122.76(7) 3_566 . ?
O2 Tb1 O3 83.45(7) 3_566 . ?
O1 Tb1 O3 75.65(7) . . ?
O4 Tb1 O1W 141.08(7) 3_566 . ?
O2 Tb1 O1W 144.93(7) 3_566 . ?
O1 Tb1 O1W 76.73(6) . . ?
O3 Tb1 O1W 76.57(6) . . ?
O4 Tb1 O2W 140.95(6) 3_566 . ?
O2 Tb1 O2W 74.19(7) 3_566 . ?
O1 Tb1 O2W 141.57(6) . . ?
O3 Tb1 O2W 74.83(6) . . ?
O1W Tb1 O2W 72.92(6) . . ?
O4 Tb1 O5 84.46(7) 3_566 . ?
O2 Tb1 O5 84.07(6) 3_566 . ?
O1 Tb1 O5 136.68(6) . . ?
O3 Tb1 O5 144.99(7) . . ?
O1W Tb1 O5 96.01(6) . . ?
O2W Tb1 O5 70.32(6) . . ?
O4 Tb1 O6 76.05(7) 3_566 . ?
O2 Tb1 O6 128.76(6) 3_566 . ?
O1 Tb1 O6 85.09(6) . . ?
O3 Tb1 O6 147.66(6) . . ?
O1W Tb1 O6 73.84(6) . . ?
O2W Tb1 O6 108.01(6) . . ?
O5 Tb1 O6 52.36(6) . . ?
Tb1 O1W H1WA 109.5 . . ?
Tb1 O2W H2WA 109.5 . . ?
C1 O1 Tb1 139.90(17) . . ?
C1 O2 Tb1 141.13(17) . 3_566 ?
C7 O3 Tb1 119.95(17) . . ?
C7 O4 Tb1 169.94(18) . 3_566 ?
C13 O5 Tb1 94.65(15) . . ?
C13 O6 Tb1 92.04(15) . . ?
C5 N1 C6 117.3(2) . . ?
C12 N2 C11 117.0(2) . . ?
C18 N3 C17 117.1(2) . . ?
O1 C1 O2 126.0(2) . . ?
O1 C1 C2 117.0(2) . . ?
O2 C1 C2 117.1(2) . . ?
C3 C2 C6 118.4(2) . . ?
C3 C2 C1 121.4(2) . . ?
C6 C2 C1 120.1(2) . . ?
C4 C3 C2 118.9(3) . . ?
C4 C3 H3A 120.6 . . ?
C2 C3 H3A 120.6 . . ?
C5 C4 C3 118.7(3) . . ?
C5 C4 H4A 120.7 . . ?
C3 C4 H4A 120.7 . . ?
N1 C5 C4 123.5(3) . . ?
N1 C5 H5A 118.3 . . ?
C4 C5 H5A 118.3 . . ?
N1 C6 C2 123.2(3) . . ?
N1 C6 H6A 118.4 . . ?
C2 C6 H6A 118.4 . . ?
O3 C7 O4 124.9(2) . . ?
O3 C7 C8 117.2(2) . . ?
O4 C7 C8 117.9(2) . . ?
C9 C8 C12 118.2(2) . . ?
C9 C8 C7 121.0(2) . . ?
C12 C8 C7 120.8(2) . . ?
C10 C9 C8 119.2(3) . . ?
C10 C9 H9A 120.4 . . ?
C8 C9 H9A 120.4 . . ?
C11 C10 C9 118.1(3) . . ?
C11 C10 H10A 120.9 . . ?
C9 C10 H10A 120.9 . . ?
N2 C11 C10 124.1(3) . . ?
N2 C11 H11A 118.0 . . ?
C10 C11 H11A 118.0 . . ?
N2 C12 C8 123.3(3) . . ?
N2 C12 H12A 118.4 . . ?
C8 C12 H12A 118.4 . . ?
O6 C13 O5 120.8(2) . . ?
O6 C13 C14 119.9(2) . . ?
O5 C13 C14 119.3(2) . . ?
C18 C14 C15 117.9(3) . . ?
C18 C14 C13 120.2(2) . . ?
C15 C14 C13 121.9(2) . . ?
C16 C15 C14 118.8(3) . . ?
C16 C15 H15A 120.6 . . ?
C14 C15 H15A 120.6 . . ?
C15 C16 C17 119.1(3) . . ?
C15 C16 H16A 120.5 . . ?
C17 C16 H16A 120.5 . . ?
N3 C17 C16 123.2(3) . . ?
N3 C17 H17A 118.4 . . ?
C16 C17 H17A 118.4 . . ?
N3 C18 C14 124.0(3) . . ?
N3 C18 H18A 118.0 . . ?
C14 C18 H18A 118.0 . . ?

loop_
_geom_bond_atom_site_label_1
_geom_bond_atom_site_label_2
_geom_bond_distance
_geom_bond_site_symmetry_2
_geom_bond_publ_flag
Tb1 O4 2.3212(19) 3_566 ?
Tb1 O2 2.3317(18) 3_566 ?
Tb1 O1 2.3456(17) . ?
Tb1 O3 2.3695(19) . ?
Tb1 O1W 2.3887(18) . ?
Tb1 O2W 2.3958(18) . ?
Tb1 O5 2.4590(18) . ?
Tb1 O6 2.5207(18) . ?
O1W H1WA 0.8200 . ?
O2W H2WA 0.8200 . ?
O1 C1 1.257(3) . ?
O2 C1 1.260(3) . ?
O2 Tb1 2.3317(18) 3_566 ?
O3 C7 1.253(3) . ?
O4 C7 1.257(3) . ?
O4 Tb1 2.3212(19) 3_566 ?
O5 C13 1.269(3) . ?
O6 C13 1.258(3) . ?
N1 C5 1.338(4) . ?
N1 C6 1.341(3) . ?
N2 C12 1.337(4) . ?
N2 C11 1.341(4) . ?
N3 C18 1.336(4) . ?
N3 C17 1.343(4) . ?
C1 C2 1.505(4) . ?
C2 C3 1.386(4) . ?
C2 C6 1.386(4) . ?
C3 C4 1.384(4) . ?
C3 H3A 0.9300 . ?
C4 C5 1.378(4) . ?
C4 H4A 0.9300 . ?
C5 H5A 0.9300 . ?
C6 H6A 0.9300 . ?
C7 C8 1.504(4) . ?
C8 C9 1.387(4) . ?
C8 C12 1.391(4) . ?
C9 C10 1.384(4) . ?
C9 H9A 0.9300 . ?
C10 C11 1.378(4) . ?
C10 H10A 0.9300 . ?
C11 H11A 0.9300 . ?
C12 H12A 0.9300 . ?
C13 C14 1.497(4) . ?
C14 C18 1.386(4) . ?
C14 C15 1.395(4) . ?
C15 C16 1.381(4) . ?
C15 H15A 0.9300 . ?
C16 C17 1.381(4) . ?
C16 H16A 0.9300 . ?
C17 H17A 0.9300 . ?
C18 H18A 0.9300 . ?
